data_4501735
loop_
_publ_author_name
'Nishizawa, Natsuko'
'Furukawa, Daisuke'
'Kobatake, Seiya'
'Matsumoto, Akikazu'

_publ_section_title
;
 Crystal Phase Transition and Solid-State Photoisomerization of Benzyl
 (Z,Z)-Muconate Polymorphs Studied by Direct Observation of Crystal
 Structure Change
;
_journal_issue 7
_journal_name_full 'Crystal Growth &amp; Design'
_journal_page_first 3203
_journal_paper_doi 10.1021/cg100341g
_journal_volume 10
_journal_year 2010
_chemical_formula_moiety 'C20 H18 O4'
_chemical_formula_sum 'C20 H18 O4'
_chemical_formula_weight 322.34
_chemical_name_systematic
; 
Dibenzyl (E,E)-muconate
;
_space_group_IT_number 14
_symmetry_cell_setting monoclinic
_symmetry_space_group_name_Hall '-P 2ybc'
_symmetry_space_group_name_H-M 'P 1 21/c 1'
_atom_sites_solution_hydrogens geom
_atom_sites_solution_primary direct
_atom_sites_solution_secondary difmap
_audit_creation_method SHELXL-97
_cell_angle_alpha 90.00
_cell_angle_beta 108.48(2)
_cell_angle_gamma 90.00
_cell_formula_units_Z 2
_cell_length_a 10.327(4)
_cell_length_b 5.613(3)
_cell_length_c 14.453(5)
_cell_measurement_reflns_used 6183
_cell_measurement_temperature 123(2)
_cell_measurement_theta_max 27.5
_cell_measurement_theta_min 3.0
_cell_volume 794.6(6)
_computing_cell_refinement PROCESS-AUTO
_computing_data_collection PROCESS-AUTO
_computing_data_reduction CrystalStructure
_computing_publication_material 'CrystalStructure 3.8'
_computing_structure_refinement 'SHELXL-97 (Sheldrick, 1997)'
_computing_structure_solution SIR92
_diffrn_ambient_temperature 123(2)
_diffrn_detector_area_resol_mean 10.00
_diffrn_measured_fraction_theta_full 0.974
_diffrn_measured_fraction_theta_max 0.974
_diffrn_measurement_device_type 'Rigaku RAXIS-RAPID'
_diffrn_measurement_method \w
_diffrn_radiation_monochromator graphite
_diffrn_radiation_source 'fine-focus sealed tube'
_diffrn_radiation_type MoK\a
_diffrn_radiation_wavelength 0.71075
_diffrn_reflns_av_R_equivalents 0.0715
_diffrn_reflns_av_sigmaI/netI 0.0586
_diffrn_reflns_limit_h_max 13
_diffrn_reflns_limit_h_min -13
_diffrn_reflns_limit_k_max 7
_diffrn_reflns_limit_k_min -7
_diffrn_reflns_limit_l_max 18
_diffrn_reflns_limit_l_min -18
_diffrn_reflns_number 4648
_diffrn_reflns_theta_full 27.49
_diffrn_reflns_theta_max 27.49
_diffrn_reflns_theta_min 3.04
_exptl_absorpt_coefficient_mu 0.093
_exptl_absorpt_correction_T_max 0.9816
_exptl_absorpt_correction_T_min 0.9636
_exptl_absorpt_correction_type multi-scan
_exptl_absorpt_process_details
;
  Higashi, T. (1995). Program for Absorption Correction.
  Rigaku Corporation, Tokyo, Japan.
;
_exptl_crystal_colour colorless
_exptl_crystal_density_diffrn 1.347
_exptl_crystal_density_method 'not measured'
_exptl_crystal_description platelet
_exptl_crystal_F_000 340
_exptl_crystal_size_max 0.40
_exptl_crystal_size_mid 0.30
_exptl_crystal_size_min 0.20
_refine_diff_density_max 0.250
_refine_diff_density_min -0.296
_refine_diff_density_rms 0.060
_refine_ls_extinction_method none
_refine_ls_goodness_of_fit_ref 1.060
_refine_ls_hydrogen_treatment constr
_refine_ls_matrix_type full
_refine_ls_number_parameters 110
_refine_ls_number_reflns 1776
_refine_ls_number_restraints 0
_refine_ls_restrained_S_all 1.060
_refine_ls_R_factor_all 0.0904
_refine_ls_R_factor_gt 0.0683
_refine_ls_shift/su_max 0.000
_refine_ls_shift/su_mean 0.000
_refine_ls_structure_factor_coef Fsqd
_refine_ls_weighting_details 'calc w=1/[\s^2^(Fo^2^)+(0.1177P)^2^+0.1334P] where P=(Fo^2^+2Fc^2^)/3'
_refine_ls_weighting_scheme calc
_refine_ls_wR_factor_gt 0.1911
_refine_ls_wR_factor_ref 0.2102
_reflns_number_gt 1238
_reflns_number_total 1776
_reflns_threshold_expression >2sigma(I)
_cod_data_source_file cg100341g_si_007.cif
_cod_data_source_block ZZ-Bn_beta_heating
_cod_original_cell_volume 794.6(5)
_cod_database_code 4501735

loop_
_symmetry_equiv_pos_as_xyz
'x, y, z'
'-x, y+1/2, -z+1/2'
'-x, -y, -z'
'x, -y-1/2, z-1/2'

loop_
_atom_site_label
_atom_site_type_symbol
_atom_site_fract_x
_atom_site_fract_y
_atom_site_fract_z
_atom_site_U_iso_or_equiv
_atom_site_adp_type
_atom_site_occupancy
_atom_site_symmetry_multiplicity
_atom_site_calc_flag
_atom_site_refinement_flags
O1 O 0.55230(18) 0.1309(3) 0.37581(14) 0.0521(5) Uani 1 1 d .
O2 O 0.70532(16) 0.3249(3) 0.32372(12) 0.0449(5) Uani 1 1 d .
C1 C 0.5347(2) 0.5864(4) 0.47932(18) 0.0442(6) Uani 1 1 d .
H1 H 0.5336 0.7470 0.4999 0.053 Uiso 1 1 calc R
C2 C 0.6003(2) 0.5426(4) 0.41500(18) 0.0457(6) Uani 1 1 d .
H2 H 0.6428 0.6745 0.3952 0.055 Uiso 1 1 calc R
C3 C 0.6131(2) 0.3101(4) 0.37191(17) 0.0417(6) Uani 1 1 d .
C4 C 0.7265(3) 0.1106(4) 0.27562(18) 0.0465(6) Uani 1 1 d .
H4A H 0.6376 0.0336 0.2424 0.056 Uiso 1 1 calc R
H4B H 0.7833 -0.0025 0.3242 0.056 Uiso 1 1 calc R
C5 C 0.7966(2) 0.1732(4) 0.20236(17) 0.0409(6) Uani 1 1 d .
C6 C 0.7635(2) 0.3802(4) 0.14694(18) 0.0441(6) Uani 1 1 d .
H6 H 0.6977 0.4877 0.1563 0.053 Uiso 1 1 calc R
C7 C 0.8271(2) 0.4281(4) 0.07811(18) 0.0465(6) Uani 1 1 d .
H7 H 0.8048 0.5696 0.0403 0.056 Uiso 1 1 calc R
C8 C 0.9222(2) 0.2744(5) 0.06348(18) 0.0471(6) Uani 1 1 d .
H8 H 0.9651 0.3092 0.0158 0.056 Uiso 1 1 calc R
C9 C 0.9549(2) 0.0687(5) 0.11857(18) 0.0459(6) Uani 1 1 d .
H9 H 1.0204 -0.0388 0.1087 0.055 Uiso 1 1 calc R
C10 C 0.8924(2) 0.0192(4) 0.18817(18) 0.0438(6) Uani 1 1 d .
H10 H 0.9156 -0.1216 0.2263 0.053 Uiso 1 1 calc R

loop_
_atom_site_aniso_label
_atom_site_aniso_U_11
_atom_site_aniso_U_22
_atom_site_aniso_U_33
_atom_site_aniso_U_23
_atom_site_aniso_U_13
_atom_site_aniso_U_12
O1 0.0556(10) 0.0477(10) 0.0635(12) -0.0061(8) 0.0339(9) -0.0086(8)
O2 0.0476(9) 0.0456(10) 0.0495(10) -0.0042(7) 0.0265(8) -0.0037(7)
C1 0.0455(12) 0.0441(12) 0.0479(13) -0.0015(10) 0.0219(11) -0.0004(10)
C2 0.0485(13) 0.0416(13) 0.0538(14) 0.0001(11) 0.0259(11) -0.0032(10)
C3 0.0430(12) 0.0428(13) 0.0442(12) 0.0008(10) 0.0207(10) 0.0001(10)
C4 0.0499(13) 0.0453(13) 0.0492(14) -0.0047(11) 0.0226(11) -0.0037(10)
C5 0.0434(11) 0.0408(13) 0.0419(12) -0.0041(10) 0.0184(10) -0.0034(9)
C6 0.0436(12) 0.0456(13) 0.0463(13) -0.0021(10) 0.0189(10) 0.0034(10)
C7 0.0525(14) 0.0439(13) 0.0453(13) 0.0029(10) 0.0188(11) -0.0004(10)
C8 0.0521(13) 0.0509(14) 0.0446(13) -0.0038(11) 0.0245(11) -0.0056(11)
C9 0.0470(12) 0.0485(13) 0.0475(13) -0.0059(11) 0.0227(10) 0.0017(10)
C10 0.0473(13) 0.0419(12) 0.0445(13) 0.0003(10) 0.0177(10) 0.0013(10)

loop_
_atom_type_symbol
_atom_type_description
_atom_type_scat_dispersion_real
_atom_type_scat_dispersion_imag
_atom_type_scat_source
C C 0.0033 0.0016 'International Tables Vol C Tables 4.2.6.8 and 6.1.1.4'
H H 0.0000 0.0000 'International Tables Vol C Tables 4.2.6.8 and 6.1.1.4'
O O 0.0106 0.0060 'International Tables Vol C Tables 4.2.6.8 and 6.1.1.4'

loop_
_geom_angle_atom_site_label_1
_geom_angle_atom_site_label_2
_geom_angle_atom_site_label_3
_geom_angle
_geom_angle_site_symmetry_1
_geom_angle_site_symmetry_3
C3 O2 C4 115.95(18) . .
C2 C1 C1 126.3(3) . 3_666
C2 C1 H1 116.8 . .
C1 C1 H1 116.8 3_666 .
C1 C2 C3 126.3(2) . .
C1 C2 H2 116.9 . .
C3 C2 H2 116.9 . .
O1 C3 O2 122.9(2) . .
O1 C3 C2 127.4(2) . .
O2 C3 C2 109.69(19) . .
O2 C4 C5 109.03(19) . .
O2 C4 H4A 109.9 . .
C5 C4 H4A 109.9 . .
O2 C4 H4B 109.9 . .
C5 C4 H4B 109.9 . .
H4A C4 H4B 108.3 . .
C10 C5 C6 119.7(2) . .
C10 C5 C4 119.2(2) . .
C6 C5 C4 121.0(2) . .
C7 C6 C5 119.4(2) . .
C7 C6 H6 120.3 . .
C5 C6 H6 120.3 . .
C8 C7 C6 121.0(2) . .
C8 C7 H7 119.5 . .
C6 C7 H7 119.5 . .
C7 C8 C9 119.5(2) . .
C7 C8 H8 120.2 . .
C9 C8 H8 120.2 . .
C8 C9 C10 120.0(2) . .
C8 C9 H9 120.0 . .
C10 C9 H9 120.0 . .
C5 C10 C9 120.3(2) . .
C5 C10 H10 119.8 . .
C9 C10 H10 119.8 . .

loop_
_geom_bond_atom_site_label_1
_geom_bond_atom_site_label_2
_geom_bond_distance
_geom_bond_site_symmetry_2
O1 C3 1.196(3) .
O2 C3 1.349(3) .
O2 C4 1.440(3) .
C1 C2 1.335(3) .
C1 C1 1.444(5) 3_666
C1 H1 0.9500 .
C2 C3 1.470(3) .
C2 H2 0.9500 .
C4 C5 1.502(3) .
C4 H4A 0.9900 .
C4 H4B 0.9900 .
C5 C10 1.376(3) .
C5 C6 1.391(3) .
C6 C7 1.381(3) .
C6 H6 0.9500 .
C7 C8 1.372(3) .
C7 H7 0.9500 .
C8 C9 1.382(4) .
C8 H8 0.9500 .
C9 C10 1.385(3) .
C9 H9 0.9500 .
C10 H10 0.9500 .

loop_
_geom_torsion_atom_site_label_1
_geom_torsion_atom_site_label_2
_geom_torsion_atom_site_label_3
_geom_torsion_atom_site_label_4
_geom_torsion
_geom_torsion_site_symmetry_1
C1 C1 C2 C3 1.2(5) 3_666
C4 O2 C3 O1 0.5(3) .
C4 O2 C3 C2 -178.7(2) .
C1 C2 C3 O1 11.5(4) .
C1 C2 C3 O2 -169.3(2) .
C3 O2 C4 C5 163.05(19) .
O2 C4 C5 C10 143.5(2) .
O2 C4 C5 C6 -38.4(3) .
C10 C5 C6 C7 0.1(4) .
C4 C5 C6 C7 -178.0(2) .
C5 C6 C7 C8 0.1(4) .
C6 C7 C8 C9 -0.1(4) .
C7 C8 C9 C10 -0.2(4) .
C6 C5 C10 C9 -0.5(4) .
C4 C5 C10 C9 177.7(2) .
C8 C9 C10 C5 0.5(4) .
